data_7061590
loop_
_publ_author_name
'Chaibuth, Pawittra'
'Chuaytanee, Nontakarn'
'Hojitsiriyanont, Jutawat'
'Chainok, Kittipong'
'Wacharasindhu, Sumrit'
'Reiser, Oliver'
'Sukwattanasinitt, Mongkol'

_publ_section_title
;
 Copper(ii) complexes of quinoline-based ligands for efficient photoredox
 catalysis of atom transfer radical addition (ATRA) reaction
;
_journal_issue 25
_journal_name_full 'New Journal of Chemistry'
_journal_page_first 12158
_journal_page_last 12168
_journal_paper_doi 10.1039/D2NJ01218A
_journal_volume 46
_journal_year 2022
_chemical_formula_moiety 'C24 H18 Cl Cu N4, Cl, H2 O'
_chemical_formula_sum 'C24 H20 Cl2 Cu N4 O'
_chemical_formula_weight 514.88
_space_group_crystal_system monoclinic
_space_group_IT_number 14
_space_group_name_Hall '-P 2yn'
_space_group_name_H-M_alt 'P 1 21/n 1'
_atom_sites_solution_hydrogens mixed
_atom_sites_solution_primary dual
_audit_creation_date 2021-01-18
_audit_creation_method
;
Olex2 1.3
(compiled 2020.11.12 svn.r5f609507 for OlexSys, GUI svn.r6226)
;
_audit_update_record
;
2022-02-21 deposited with the CCDC.	2022-05-18 downloaded from the CCDC.
;
_cell_angle_alpha 90
_cell_angle_beta 108.542(2)
_cell_angle_gamma 90
_cell_formula_units_Z 8
_cell_length_a 13.3798(14)
_cell_length_b 24.690(3)
_cell_length_c 14.1358(14)
_cell_measurement_reflns_used 9877
_cell_measurement_temperature 100
_cell_measurement_theta_max 72.438
_cell_measurement_theta_min 3.752
_cell_volume 4427.3(8)
_computing_cell_refinement 'SAINT V8.38A (?, 2016)'
_computing_data_reduction 'SAINT V8.38A (?, 2016)'
_computing_molecular_graphics 'Olex2 1.3 (Dolomanov et al., 2009)'
_computing_publication_material 'Olex2 1.3 (Dolomanov et al., 2009)'
_computing_structure_refinement 'XL  (Sheldrick, 2008)'
_computing_structure_solution 'SHELXT 2014/5 (Sheldrick, 2014)'
_diffrn_ambient_temperature 100
_diffrn_detector 'PHOTON 200 CMOS DETECTOR'
_diffrn_detector_area_resol_mean 10.4167
_diffrn_detector_type 'PHOTON 200 CMOS'
_diffrn_measured_fraction_theta_full 0.994
_diffrn_measured_fraction_theta_max 0.992
_diffrn_measurement_device '\k-Geometry Diffractometer'
_diffrn_measurement_device_type 'BRUKER D8 VENTURE'
_diffrn_measurement_method '\f and \w scans'
_diffrn_radiation_collimation '0.6 mm'
_diffrn_radiation_monochromator graphite
_diffrn_radiation_probe x-ray
_diffrn_radiation_type CuK\a
_diffrn_radiation_wavelength 1.54178
_diffrn_radiation_xray_symbol K-L~3~
_diffrn_reflns_av_R_equivalents 0.0308
_diffrn_reflns_av_unetI/netI 0.0209
_diffrn_reflns_Laue_measured_fraction_full 0.994
_diffrn_reflns_Laue_measured_fraction_max 0.992
_diffrn_reflns_limit_h_max 16
_diffrn_reflns_limit_h_min -16
_diffrn_reflns_limit_k_max 30
_diffrn_reflns_limit_k_min -22
_diffrn_reflns_limit_l_max 17
_diffrn_reflns_limit_l_min -17
_diffrn_reflns_number 52938
_diffrn_reflns_point_group_measured_fraction_full 0.994
_diffrn_reflns_point_group_measured_fraction_max 0.992
_diffrn_reflns_theta_full 67.679
_diffrn_reflns_theta_max 72.480
_diffrn_reflns_theta_min 3.753
_diffrn_source 'X-ray tube'
_diffrn_source_current 50.0
_diffrn_source_power 2.5
_diffrn_source_target Cu
_diffrn_source_type 'Micro focus tube'
_diffrn_source_voltage 50.0
_diffrn_standards_number 0
_exptl_absorpt_coefficient_mu 3.816
_exptl_absorpt_correction_T_max 0.7536
_exptl_absorpt_correction_T_min 0.6980
_exptl_absorpt_correction_type multi-scan
_exptl_absorpt_process_details
;
SADABS-2016/2 (Bruker,2016/2) was used for absorption correction.
wR2(int) was 0.0508 before and 0.0472 after correction.
The Ratio of minimum to maximum transmission is 0.9262.
The \l/2 correction factor is Not present.
;
_exptl_crystal_colour 'dark blue'
_exptl_crystal_colour_modifier dark
_exptl_crystal_colour_primary blue
_exptl_crystal_density_diffrn 1.545
_exptl_crystal_description block
_exptl_crystal_F_000 2104
_exptl_crystal_size_max 0.26
_exptl_crystal_size_mid 0.26
_exptl_crystal_size_min 0.21
_refine_diff_density_max 0.368
_refine_diff_density_min -0.487
_refine_diff_density_rms 0.058
_refine_ls_extinction_method none
_refine_ls_goodness_of_fit_ref 1.036
_refine_ls_hydrogen_treatment constr
_refine_ls_matrix_type full
_refine_ls_number_parameters 583
_refine_ls_number_reflns 8704
_refine_ls_number_restraints 0
_refine_ls_restrained_S_all 1.036
_refine_ls_R_factor_all 0.0257
_refine_ls_R_factor_gt 0.0248
_refine_ls_shift/su_max 0.003
_refine_ls_shift/su_mean 0.000
_refine_ls_structure_factor_coef Fsqd
_refine_ls_weighting_details 'w=1/[\s^2^(Fo^2^)+(0.0323P)^2^+3.3846P] where P=(Fo^2^+2Fc^2^)/3'
_refine_ls_weighting_scheme calc
_refine_ls_wR_factor_gt 0.0659
_refine_ls_wR_factor_ref 0.0666
_reflns_Friedel_coverage 0.000
_reflns_number_gt 8392
_reflns_number_total 8704
_reflns_threshold_expression 'I > 2\s(I)'
_cod_data_source_file d2nj01218a2.cif
_cod_data_source_block q2
_cod_depositor_comments
;
Adding full bibliography for 7061589--7061591.cif.

2024-10-30
Z value and formula fixed to values more according to usual
chemical conventions.                 miguel
;
_cod_original_formula_sum 'C48 H40 Cl4 Cu2 N8 O2'
_cod_original_formula_weight 1029.76
_cod_original_formula_moiety '2(C24 H18 Cl Cu N4), 2(Cl), 2(H2 O)'
_cod_original_formula_units_Z 4
_cod_database_code 7061590
_shelx_shelxl_version_number 2018/3
_shelx_space_group_comment
;
The symmetry employed for this shelxl refinement is uniquely defined
by the following loop, which should always be used as a source of
symmetry information in preference to the above space-group names.
They are only intended as comments.
;
_shelx_estimated_absorpt_t_max 0.501
_shelx_estimated_absorpt_t_min 0.437
_olex2_refinement_description
;
1. Fixed Uiso
 At 1.2 times of:
  All C(H) groups, All C(H,H) groups
 At 1.5 times of:
  All O(H,H) groups
2.a Free rotating group:
 O1(H1A,H1B), O2(H2A,H2B)
2.b Secondary CH2 refined with riding coordinates:
 C6(H6A,H6B), C30(H30A,H30B)
2.c Aromatic/amide H refined with riding coordinates:
 C1(H1), C2(H2), C3(H3), C4(H4), C8(H8), C9(H9), C10(H10), C13(H13), C14(H14),
 C15(H15), C17(H17), C18(H18), C19(H19), C22(H22), C23(H23), C24(H24), C25(H25),
  C26(H26), C27(H27), C28(H28), C32(H32), C33(H33), C34(H34), C37(H37),
 C38(H38), C39(H39), C41(H41), C42(H42), C43(H43), C46(H46), C47(H47), C48(H48)
;
_olex2_submission_special_instructions 'No special instructions were received'

loop_
_space_group_symop_operation_xyz
'x, y, z'
'-x+1/2, y+1/2, -z+1/2'
'-x, -y, -z'
'x-1/2, -y-1/2, z-1/2'

loop_
_atom_site_label
_atom_site_type_symbol
_atom_site_fract_x
_atom_site_fract_y
_atom_site_fract_z
_atom_site_U_iso_or_equiv
_atom_site_adp_type
_atom_site_occupancy
_atom_site_site_symmetry_order
_atom_site_calc_flag
_atom_site_refinement_flags_posn
_atom_site_refinement_flags_adp
_atom_site_refinement_flags_occupancy
_atom_site_disorder_assembly
_atom_site_disorder_group
Cu1 Cu 0.88695(2) 0.50579(2) 0.59700(2) 0.01199(6) Uani 1 1 d . . . . .
Cu2 Cu 0.49731(2) 0.79453(2) 0.59447(2) 0.01217(6) Uani 1 1 d . . . . .
Cl1 Cl 0.99433(3) 0.43583(2) 0.66515(3) 0.01936(8) Uani 1 1 d . . . . .
Cl2 Cl 0.64437(3) 0.81638(2) 0.55995(3) 0.02079(8) Uani 1 1 d . . . . .
Cl3 Cl 0.63968(3) 0.42665(2) 0.99818(3) 0.01858(8) Uani 1 1 d . . . . .
Cl4 Cl 0.62662(3) 0.68896(2) 0.30051(2) 0.01646(8) Uani 1 1 d . . . . .
O1 O 0.53580(10) 0.53905(5) 0.90114(9) 0.0260(3) Uani 1 1 d G . . . .
H1A H 0.565773 0.509722 0.926464 0.039 Uiso 1 1 d G U . . .
H1B H 0.490678 0.544913 0.930930 0.039 Uiso 1 1 d G U . . .
O2 O 0.58893(10) 0.59050(5) 0.15736(10) 0.0327(3) Uani 1 1 d G . . . .
H2A H 0.588526 0.618816 0.191435 0.049 Uiso 1 1 d G U . . .
H2B H 0.526317 0.588192 0.117391 0.049 Uiso 1 1 d G U . . .
N1 N 0.81861(10) 0.47270(5) 0.46264(9) 0.0142(2) Uani 1 1 d . . . . .
N2 N 0.78981(9) 0.57098(5) 0.52802(8) 0.0106(2) Uani 1 1 d . . . . .
N3 N 0.97072(9) 0.56343(5) 0.68695(9) 0.0142(2) Uani 1 1 d . . . . .
N4 N 0.76636(10) 0.49543(5) 0.66462(9) 0.0142(2) Uani 1 1 d . . . . .
N5 N 0.42647(10) 0.86611(5) 0.55766(9) 0.0162(2) Uani 1 1 d . . . . .
N6 N 0.36704(9) 0.78186(5) 0.64681(9) 0.0117(2) Uani 1 1 d . . . . .
N7 N 0.55731(9) 0.73165(5) 0.68286(9) 0.0134(2) Uani 1 1 d . . . . .
N8 N 0.40214(10) 0.74583(5) 0.47372(9) 0.0138(2) Uani 1 1 d . . . . .
C1 C 0.81355(13) 0.41934(6) 0.44181(11) 0.0185(3) Uani 1 1 d . . . . .
H1 H 0.849070 0.394609 0.492940 0.022 Uiso 1 1 calc R U . . .
C2 C 0.75831(13) 0.39941(6) 0.34840(12) 0.0201(3) Uani 1 1 d . . . . .
H2 H 0.755617 0.361569 0.335650 0.024 Uiso 1 1 calc R U . . .
C3 C 0.70675(12) 0.43561(6) 0.27339(11) 0.0178(3) Uani 1 1 d . . . . .
H3 H 0.668896 0.422843 0.208469 0.021 Uiso 1 1 calc R U . . .
C4 C 0.71127(11) 0.49066(6) 0.29456(11) 0.0146(3) Uani 1 1 d . . . . .
H4 H 0.676440 0.516125 0.244558 0.018 Uiso 1 1 calc R U . . .
C5 C 0.76777(11) 0.50778(6) 0.39038(10) 0.0124(3) Uani 1 1 d . . . . .
C6 C 0.78091(11) 0.56658(6) 0.41994(10) 0.0125(3) Uani 1 1 d . . . . .
H6A H 0.845125 0.581334 0.408945 0.015 Uiso 1 1 calc R U . . .
H6B H 0.719450 0.587641 0.378859 0.015 Uiso 1 1 calc R U . . .
C7 C 0.84298(11) 0.62098(6) 0.57342(10) 0.0117(3) Uani 1 1 d . . . . .
C8 C 0.80862(11) 0.67160(6) 0.53807(11) 0.0141(3) Uani 1 1 d . . . . .
H8 H 0.748905 0.675517 0.480117 0.017 Uiso 1 1 calc R U . . .
C9 C 0.86214(12) 0.71809(6) 0.58792(11) 0.0161(3) Uani 1 1 d . . . . .
H9 H 0.838055 0.753067 0.562875 0.019 Uiso 1 1 calc R U . . .
C10 C 0.94818(12) 0.71328(6) 0.67177(11) 0.0163(3) Uani 1 1 d . . . . .
H10 H 0.982410 0.744845 0.705170 0.020 Uiso 1 1 calc R U . . .
C11 C 0.98621(11) 0.66143(6) 0.70879(11) 0.0150(3) Uani 1 1 d . . . . .
C12 C 0.93439(11) 0.61471(6) 0.65785(10) 0.0127(3) Uani 1 1 d . . . . .
C13 C 1.07449(12) 0.65331(7) 0.79532(11) 0.0186(3) Uani 1 1 d . . . . .
H13 H 1.110471 0.683487 0.832518 0.022 Uiso 1 1 calc R U . . .
C14 C 1.10747(12) 0.60184(7) 0.82485(11) 0.0204(3) Uani 1 1 d . . . . .
H14 H 1.165607 0.595912 0.883423 0.025 Uiso 1 1 calc R U . . .
C15 C 1.05438(12) 0.55762(7) 0.76756(11) 0.0178(3) Uani 1 1 d . . . . .
H15 H 1.079609 0.522093 0.787524 0.021 Uiso 1 1 calc R U . . .
C16 C 0.68723(11) 0.56497(6) 0.54551(10) 0.0122(3) Uani 1 1 d . . . . .
C17 C 0.60047(11) 0.59494(6) 0.49461(11) 0.0155(3) Uani 1 1 d . . . . .
H17 H 0.603991 0.619107 0.443474 0.019 Uiso 1 1 calc R U . . .
C18 C 0.50575(12) 0.58988(6) 0.51819(12) 0.0197(3) Uani 1 1 d . . . . .
H18 H 0.446097 0.610828 0.482556 0.024 Uiso 1 1 calc R U . . .
C19 C 0.49860(12) 0.55534(6) 0.59141(12) 0.0196(3) Uani 1 1 d . . . . .
H19 H 0.434922 0.553179 0.607401 0.024 Uiso 1 1 calc R U . . .
C20 C 0.58595(12) 0.52281(6) 0.64343(11) 0.0167(3) Uani 1 1 d . . . . .
C21 C 0.68079(11) 0.52729(6) 0.61961(10) 0.0130(3) Uani 1 1 d . . . . .
C22 C 0.58383(13) 0.48495(6) 0.71845(12) 0.0211(3) Uani 1 1 d . . . . .
H22 H 0.522075 0.481141 0.737296 0.025 Uiso 1 1 calc R U . . .
C23 C 0.67051(14) 0.45406(6) 0.76345(11) 0.0219(3) Uani 1 1 d . . . . .
H23 H 0.670058 0.428806 0.814014 0.026 Uiso 1 1 calc R U . . .
C24 C 0.76061(13) 0.46033(6) 0.73348(11) 0.0183(3) Uani 1 1 d . . . . .
H24 H 0.820295 0.438273 0.764230 0.022 Uiso 1 1 calc R U . . .
C25 C 0.44535(13) 0.90111(7) 0.49235(13) 0.0233(3) Uani 1 1 d . . . . .
H25 H 0.499999 0.893328 0.464906 0.028 Uiso 1 1 calc R U . . .
C26 C 0.38723(14) 0.94815(7) 0.46411(13) 0.0265(4) Uani 1 1 d . . . . .
H26 H 0.402163 0.972449 0.418255 0.032 Uiso 1 1 calc R U . . .
C27 C 0.30702(13) 0.95937(6) 0.50351(13) 0.0238(3) Uani 1 1 d . . . . .
H27 H 0.266035 0.991370 0.484823 0.029 Uiso 1 1 calc R U . . .
C28 C 0.28733(12) 0.92316(6) 0.57078(12) 0.0188(3) Uani 1 1 d . . . . .
H28 H 0.232391 0.929876 0.598384 0.023 Uiso 1 1 calc R U . . .
C29 C 0.34916(11) 0.87709(6) 0.59691(11) 0.0147(3) Uani 1 1 d . . . . .
C30 C 0.33874(11) 0.83717(6) 0.67380(11) 0.0146(3) Uani 1 1 d . . . . .
H30A H 0.386303 0.847524 0.740612 0.017 Uiso 1 1 calc R U . . .
H30B H 0.265465 0.837182 0.675836 0.017 Uiso 1 1 calc R U . . .
C31 C 0.40300(11) 0.74444(6) 0.73180(10) 0.0129(3) Uani 1 1 d . . . . .
C32 C 0.34783(12) 0.73440(6) 0.79667(11) 0.0155(3) Uani 1 1 d . . . . .
H32 H 0.285022 0.753951 0.790943 0.019 Uiso 1 1 calc R U . . .
C33 C 0.38461(12) 0.69483(6) 0.87223(11) 0.0173(3) Uani 1 1 d . . . . .
H33 H 0.346413 0.688306 0.917408 0.021 Uiso 1 1 calc R U . . .
C34 C 0.47421(12) 0.66584(6) 0.88125(11) 0.0175(3) Uani 1 1 d . . . . .
H34 H 0.496617 0.638743 0.931251 0.021 Uiso 1 1 calc R U . . .
C35 C 0.53368(12) 0.67604(6) 0.81642(11) 0.0151(3) Uani 1 1 d . . . . .
C36 C 0.49884(11) 0.71680(6) 0.74252(10) 0.0127(3) Uani 1 1 d . . . . .
C37 C 0.62819(12) 0.64831(6) 0.82221(11) 0.0189(3) Uani 1 1 d . . . . .
H37 H 0.652983 0.619877 0.869102 0.023 Uiso 1 1 calc R U . . .
C38 C 0.68334(12) 0.66285(6) 0.75972(12) 0.0200(3) Uani 1 1 d . . . . .
H38 H 0.746163 0.644167 0.762084 0.024 Uiso 1 1 calc R U . . .
C39 C 0.64643(12) 0.70572(6) 0.69177(11) 0.0168(3) Uani 1 1 d . . . . .
H39 H 0.687078 0.716434 0.650758 0.020 Uiso 1 1 calc R U . . .
C40 C 0.28075(11) 0.75677(5) 0.56639(10) 0.0120(3) Uani 1 1 d . . . . .
C41 C 0.18164(11) 0.75076(6) 0.57337(11) 0.0145(3) Uani 1 1 d . . . . .
H41 H 0.165163 0.765826 0.628462 0.017 Uiso 1 1 calc R U . . .
C42 C 0.10346(11) 0.72205(6) 0.49845(11) 0.0160(3) Uani 1 1 d . . . . .
H42 H 0.034769 0.718152 0.503673 0.019 Uiso 1 1 calc R U . . .
C43 C 0.12587(12) 0.69993(6) 0.41879(11) 0.0160(3) Uani 1 1 d . . . . .
H43 H 0.073318 0.679951 0.370196 0.019 Uiso 1 1 calc R U . . .
C44 C 0.22670(12) 0.70663(5) 0.40837(10) 0.0143(3) Uani 1 1 d . . . . .
C45 C 0.30464(11) 0.73620(5) 0.48180(10) 0.0124(3) Uani 1 1 d . . . . .
C46 C 0.25523(13) 0.68534(6) 0.32706(11) 0.0180(3) Uani 1 1 d . . . . .
H46 H 0.205711 0.664870 0.276612 0.022 Uiso 1 1 calc R U . . .
C47 C 0.35378(13) 0.69438(6) 0.32165(11) 0.0201(3) Uani 1 1 d . . . . .
H47 H 0.373931 0.679842 0.268178 0.024 Uiso 1 1 calc R U . . .
C48 C 0.42545(12) 0.72563(6) 0.39664(11) 0.0172(3) Uani 1 1 d . . . . .
H48 H 0.493416 0.732462 0.391518 0.021 Uiso 1 1 calc R U . . .

loop_
_atom_site_aniso_label
_atom_site_aniso_U_11
_atom_site_aniso_U_22
_atom_site_aniso_U_33
_atom_site_aniso_U_23
_atom_site_aniso_U_13
_atom_site_aniso_U_12
Cu1 0.01273(11) 0.01122(10) 0.01091(10) 0.00076(7) 0.00217(8) 0.00207(7)
Cu2 0.01090(11) 0.01266(11) 0.01350(11) 0.00186(7) 0.00465(8) 0.00045(7)
Cl1 0.01832(17) 0.01589(16) 0.02106(17) 0.00301(13) 0.00231(14) 0.00583(13)
Cl2 0.01377(16) 0.02804(19) 0.02190(18) 0.00996(14) 0.00758(13) 0.00160(14)
Cl3 0.01631(17) 0.02195(17) 0.01696(16) 0.00656(13) 0.00457(13) 0.00085(13)
Cl4 0.01524(16) 0.01747(16) 0.01650(16) 0.00351(12) 0.00481(13) 0.00344(12)
O1 0.0327(7) 0.0197(6) 0.0298(6) 0.0049(5) 0.0162(5) 0.0063(5)
O2 0.0233(6) 0.0300(7) 0.0364(7) -0.0115(5) -0.0021(5) 0.0065(5)
N1 0.0173(6) 0.0128(6) 0.0129(6) 0.0003(4) 0.0051(5) 0.0013(5)
N2 0.0104(5) 0.0114(5) 0.0101(5) 0.0000(4) 0.0036(4) -0.0004(4)
N3 0.0125(6) 0.0176(6) 0.0121(6) -0.0002(5) 0.0034(5) 0.0011(5)
N4 0.0179(6) 0.0130(6) 0.0123(6) -0.0001(4) 0.0056(5) -0.0005(5)
N5 0.0165(6) 0.0140(6) 0.0190(6) 0.0015(5) 0.0068(5) 0.0008(5)
N6 0.0123(6) 0.0113(5) 0.0117(5) -0.0014(4) 0.0041(5) -0.0003(4)
N7 0.0135(6) 0.0129(6) 0.0140(6) -0.0008(4) 0.0047(5) -0.0008(5)
N8 0.0149(6) 0.0137(6) 0.0133(6) 0.0012(4) 0.0052(5) 0.0019(5)
C1 0.0258(8) 0.0128(7) 0.0172(7) 0.0019(6) 0.0072(6) 0.0022(6)
C2 0.0277(8) 0.0129(7) 0.0211(7) -0.0033(6) 0.0098(6) -0.0020(6)
C3 0.0182(7) 0.0213(7) 0.0144(7) -0.0043(6) 0.0059(6) -0.0030(6)
C4 0.0137(7) 0.0181(7) 0.0127(7) 0.0007(5) 0.0051(5) -0.0009(5)
C5 0.0123(6) 0.0138(7) 0.0131(6) 0.0009(5) 0.0069(5) 0.0000(5)
C6 0.0151(7) 0.0127(6) 0.0099(6) 0.0012(5) 0.0042(5) 0.0006(5)
C7 0.0108(6) 0.0131(6) 0.0124(6) -0.0022(5) 0.0053(5) -0.0017(5)
C8 0.0118(7) 0.0157(7) 0.0150(7) -0.0002(5) 0.0047(5) -0.0007(5)
C9 0.0173(7) 0.0127(7) 0.0208(7) -0.0005(6) 0.0095(6) -0.0010(5)
C10 0.0161(7) 0.0160(7) 0.0192(7) -0.0054(6) 0.0092(6) -0.0046(6)
C11 0.0122(7) 0.0203(7) 0.0145(7) -0.0045(6) 0.0068(5) -0.0028(6)
C12 0.0119(6) 0.0164(7) 0.0114(6) -0.0012(5) 0.0057(5) -0.0004(5)
C13 0.0137(7) 0.0266(8) 0.0154(7) -0.0077(6) 0.0046(6) -0.0037(6)
C14 0.0132(7) 0.0322(9) 0.0136(7) -0.0030(6) 0.0010(6) 0.0020(6)
C15 0.0143(7) 0.0238(8) 0.0143(7) 0.0012(6) 0.0030(6) 0.0037(6)
C16 0.0123(7) 0.0119(6) 0.0128(6) -0.0034(5) 0.0047(5) -0.0023(5)
C17 0.0146(7) 0.0142(7) 0.0171(7) 0.0001(5) 0.0042(6) -0.0014(5)
C18 0.0128(7) 0.0200(7) 0.0255(8) -0.0005(6) 0.0050(6) 0.0008(6)
C19 0.0148(7) 0.0210(7) 0.0263(8) -0.0042(6) 0.0111(6) -0.0033(6)
C20 0.0193(7) 0.0164(7) 0.0166(7) -0.0048(6) 0.0089(6) -0.0040(6)
C21 0.0154(7) 0.0121(6) 0.0119(6) -0.0035(5) 0.0047(5) -0.0022(5)
C22 0.0268(8) 0.0215(8) 0.0201(7) -0.0040(6) 0.0146(6) -0.0066(6)
C23 0.0341(9) 0.0182(7) 0.0167(7) 0.0004(6) 0.0129(7) -0.0047(6)
C24 0.0258(8) 0.0155(7) 0.0137(7) 0.0011(5) 0.0066(6) 0.0004(6)
C25 0.0239(8) 0.0205(8) 0.0286(8) 0.0077(6) 0.0125(7) 0.0020(6)
C26 0.0298(9) 0.0192(8) 0.0309(9) 0.0105(7) 0.0104(7) 0.0028(7)
C27 0.0227(8) 0.0153(7) 0.0294(8) 0.0022(6) 0.0027(7) 0.0044(6)
C28 0.0169(7) 0.0164(7) 0.0211(7) -0.0041(6) 0.0033(6) 0.0011(6)
C29 0.0137(7) 0.0129(6) 0.0158(7) -0.0038(5) 0.0024(5) -0.0024(5)
C30 0.0155(7) 0.0121(6) 0.0171(7) -0.0040(5) 0.0065(6) 0.0000(5)
C31 0.0144(7) 0.0116(6) 0.0115(6) -0.0019(5) 0.0026(5) -0.0027(5)
C32 0.0151(7) 0.0164(7) 0.0154(7) -0.0029(5) 0.0053(6) -0.0022(5)
C33 0.0222(8) 0.0178(7) 0.0136(7) -0.0018(6) 0.0082(6) -0.0064(6)
C34 0.0241(8) 0.0129(7) 0.0146(7) 0.0000(5) 0.0049(6) -0.0037(6)
C35 0.0187(7) 0.0113(6) 0.0140(7) -0.0016(5) 0.0033(6) -0.0019(5)
C36 0.0142(7) 0.0116(6) 0.0121(6) -0.0029(5) 0.0038(5) -0.0027(5)
C37 0.0226(8) 0.0126(7) 0.0193(7) 0.0015(6) 0.0034(6) 0.0020(6)
C38 0.0186(7) 0.0173(7) 0.0238(8) 0.0004(6) 0.0065(6) 0.0055(6)
C39 0.0153(7) 0.0172(7) 0.0189(7) -0.0012(6) 0.0069(6) 0.0015(6)
C40 0.0135(7) 0.0095(6) 0.0122(6) 0.0008(5) 0.0027(5) 0.0001(5)
C41 0.0145(7) 0.0137(6) 0.0151(7) 0.0012(5) 0.0046(5) 0.0011(5)
C42 0.0124(7) 0.0149(7) 0.0187(7) 0.0046(6) 0.0021(6) -0.0002(5)
C43 0.0159(7) 0.0115(6) 0.0157(7) 0.0031(5) -0.0018(5) -0.0012(5)
C44 0.0185(7) 0.0094(6) 0.0126(6) 0.0027(5) 0.0014(6) 0.0021(5)
C45 0.0137(7) 0.0094(6) 0.0136(6) 0.0022(5) 0.0034(5) 0.0016(5)
C46 0.0258(8) 0.0124(7) 0.0128(7) 0.0000(5) 0.0021(6) 0.0015(6)
C47 0.0301(8) 0.0164(7) 0.0152(7) -0.0010(6) 0.0093(6) 0.0035(6)
C48 0.0208(7) 0.0163(7) 0.0165(7) 0.0015(6) 0.0089(6) 0.0039(6)

loop_
_atom_type_symbol
_atom_type_description
_atom_type_scat_dispersion_real
_atom_type_scat_dispersion_imag
_atom_type_scat_source
C C 0.0181 0.0091 'International Tables Vol C Tables 4.2.6.8 and 6.1.1.4'
H H 0.0000 0.0000 'International Tables Vol C Tables 4.2.6.8 and 6.1.1.4'
Cl Cl 0.3639 0.7018 'International Tables Vol C Tables 4.2.6.8 and 6.1.1.4'
Cu Cu -1.9646 0.5888 'International Tables Vol C Tables 4.2.6.8 and 6.1.1.4'
N N 0.0311 0.0180 'International Tables Vol C Tables 4.2.6.8 and 6.1.1.4'
O O 0.0492 0.0322 'International Tables Vol C Tables 4.2.6.8 and 6.1.1.4'

loop_
_geom_angle_atom_site_label_1
_geom_angle_atom_site_label_2
_geom_angle_atom_site_label_3
_geom_angle
_geom_angle_site_symmetry_1
_geom_angle_site_symmetry_3
_geom_angle_publ_flag
N1 Cu1 Cl1 97.43(4) . . ?
N1 Cu1 N2 81.02(5) . . ?
N1 Cu1 N4 101.16(5) . . ?
N2 Cu1 Cl1 177.36(3) . . ?
N2 Cu1 N4 81.71(5) . . ?
N3 Cu1 Cl1 96.97(4) . . ?
N3 Cu1 N1 152.77(5) . . ?
N3 Cu1 N2 83.62(5) . . ?
N3 Cu1 N4 98.70(5) . . ?
N4 Cu1 Cl1 100.73(4) . . ?
N5 Cu2 Cl2 96.16(4) . . ?
N5 Cu2 N6 81.19(5) . . ?
N5 Cu2 N8 100.17(5) . . ?
N6 Cu2 Cl2 171.05(3) . . ?
N6 Cu2 N8 81.32(5) . . ?
N7 Cu2 Cl2 96.75(4) . . ?
N7 Cu2 N5 156.39(5) . . ?
N7 Cu2 N6 83.01(5) . . ?
N7 Cu2 N8 94.65(5) . . ?
N8 Cu2 Cl2 107.59(4) . . ?
H1A O1 H1B 104.5 . . ?
H2A O2 H2B 104.4 . . ?
C1 N1 Cu1 125.64(10) . . ?
C1 N1 C5 119.01(13) . . ?
C5 N1 Cu1 115.17(10) . . ?
C6 N2 Cu1 104.73(8) . . ?
C7 N2 Cu1 107.39(8) . . ?
C7 N2 C6 112.17(10) . . ?
C7 N2 C16 111.01(10) . . ?
C16 N2 Cu1 108.40(8) . . ?
C16 N2 C6 112.74(11) . . ?
C12 N3 Cu1 113.14(9) . . ?
C15 N3 Cu1 128.23(11) . . ?
C15 N3 C12 118.63(13) . . ?
C21 N4 Cu1 111.26(9) . . ?
C24 N4 Cu1 129.52(11) . . ?
C24 N4 C21 118.87(13) . . ?
C25 N5 Cu2 124.79(11) . . ?
C25 N5 C29 119.29(13) . . ?
C29 N5 Cu2 115.73(10) . . ?
C30 N6 Cu2 104.85(8) . . ?
C31 N6 Cu2 106.61(8) . . ?
C31 N6 C30 114.10(11) . . ?
C31 N6 C40 109.80(11) . . ?
C40 N6 Cu2 108.77(8) . . ?
C40 N6 C30 112.32(11) . . ?
C36 N7 Cu2 113.53(9) . . ?
C39 N7 Cu2 127.37(10) . . ?
C39 N7 C36 119.03(13) . . ?
C45 N8 Cu2 111.85(9) . . ?
C48 N8 Cu2 129.14(10) . . ?
C48 N8 C45 119.01(13) . . ?
N1 C1 H1 119.0 . . ?
N1 C1 C2 122.09(14) . . ?
C2 C1 H1 119.0 . . ?
C1 C2 H2 120.5 . . ?
C1 C2 C3 118.97(14) . . ?
C3 C2 H2 120.5 . . ?
C2 C3 H3 120.4 . . ?
C4 C3 C2 119.19(14) . . ?
C4 C3 H3 120.4 . . ?
C3 C4 H4 120.6 . . ?
C3 C4 C5 118.70(13) . . ?
C5 C4 H4 120.6 . . ?
N1 C5 C4 122.03(13) . . ?
N1 C5 C6 115.04(12) . . ?
C4 C5 C6 122.87(13) . . ?
N2 C6 C5 108.50(11) . . ?
N2 C6 H6A 110.0 . . ?
N2 C6 H6B 110.0 . . ?
C5 C6 H6A 110.0 . . ?
C5 C6 H6B 110.0 . . ?
H6A C6 H6B 108.4 . . ?
C8 C7 N2 123.26(12) . . ?
C8 C7 C12 120.38(13) . . ?
C12 C7 N2 116.37(12) . . ?
C7 C8 H8 120.0 . . ?
C7 C8 C9 119.99(13) . . ?
C9 C8 H8 120.0 . . ?
C8 C9 H9 119.6 . . ?
C10 C9 C8 120.87(14) . . ?
C10 C9 H9 119.6 . . ?
C9 C10 H10 119.9 . . ?
C9 C10 C11 120.19(13) . . ?
C11 C10 H10 119.9 . . ?
C10 C11 C12 119.19(13) . . ?
C10 C11 C13 123.34(14) . . ?
C12 C11 C13 117.47(14) . . ?
N3 C12 C7 118.77(12) . . ?
N3 C12 C11 121.93(13) . . ?
C11 C12 C7 119.29(13) . . ?
C11 C13 H13 120.2 . . ?
C14 C13 C11 119.62(14) . . ?
C14 C13 H13 120.2 . . ?
C13 C14 H14 120.3 . . ?
C13 C14 C15 119.35(14) . . ?
C15 C14 H14 120.3 . . ?
N3 C15 C14 122.89(14) . . ?
N3 C15 H15 118.6 . . ?
C14 C15 H15 118.6 . . ?
C17 C16 N2 122.30(12) . . ?
C17 C16 C21 119.95(13) . . ?
C21 C16 N2 117.74(12) . . ?
C16 C17 H17 120.0 . . ?
C16 C17 C18 120.06(14) . . ?
C18 C17 H17 120.0 . . ?
C17 C18 H18 119.4 . . ?
C19 C18 C17 121.11(14) . . ?
C19 C18 H18 119.4 . . ?
C18 C19 H19 119.9 . . ?
C18 C19 C20 120.13(14) . . ?
C20 C19 H19 119.9 . . ?
C19 C20 C21 119.06(14) . . ?
C19 C20 C22 123.49(14) . . ?
C21 C20 C22 117.44(14) . . ?
N4 C21 C16 118.71(13) . . ?
N4 C21 C20 121.66(13) . . ?
C20 C21 C16 119.62(13) . . ?
C20 C22 H22 120.0 . . ?
C23 C22 C20 119.99(15) . . ?
C23 C22 H22 120.0 . . ?
C22 C23 H23 120.6 . . ?
C22 C23 C24 118.72(14) . . ?
C24 C23 H23 120.6 . . ?
N4 C24 C23 123.30(15) . . ?
N4 C24 H24 118.4 . . ?
C23 C24 H24 118.4 . . ?
N5 C25 H25 119.1 . . ?
N5 C25 C26 121.73(15) . . ?
C26 C25 H25 119.1 . . ?
C25 C26 H26 120.4 . . ?
C25 C26 C27 119.21(15) . . ?
C27 C26 H26 120.4 . . ?
C26 C27 H27 120.5 . . ?
C26 C27 C28 119.07(15) . . ?
C28 C27 H27 120.5 . . ?
C27 C28 H28 120.5 . . ?
C29 C28 C27 118.90(15) . . ?
C29 C28 H28 120.5 . . ?
N5 C29 C28 121.79(14) . . ?
N5 C29 C30 115.13(12) . . ?
C28 C29 C30 123.03(14) . . ?
N6 C30 C29 108.89(11) . . ?
N6 C30 H30A 109.9 . . ?
N6 C30 H30B 109.9 . . ?
C29 C30 H30A 109.9 . . ?
C29 C30 H30B 109.9 . . ?
H30A C30 H30B 108.3 . . ?
C32 C31 N6 123.68(13) . . ?
C32 C31 C36 120.19(13) . . ?
C36 C31 N6 116.10(12) . . ?
C31 C32 H32 120.1 . . ?
C31 C32 C33 119.86(14) . . ?
C33 C32 H32 120.1 . . ?
C32 C33 H33 119.5 . . ?
C34 C33 C32 121.06(14) . . ?
C34 C33 H33 119.5 . . ?
C33 C34 H34 119.9 . . ?
C33 C34 C35 120.26(14) . . ?
C35 C34 H34 119.9 . . ?
C34 C35 C36 118.87(14) . . ?
C34 C35 C37 123.51(14) . . ?
C37 C35 C36 117.61(13) . . ?
N7 C36 C31 118.65(13) . . ?
N7 C36 C35 121.68(13) . . ?
C31 C36 C35 119.64(13) . . ?
C35 C37 H37 120.3 . . ?
C38 C37 C35 119.41(14) . . ?
C38 C37 H37 120.3 . . ?
C37 C38 H38 120.2 . . ?
C37 C38 C39 119.57(14) . . ?
C39 C38 H38 120.2 . . ?
N7 C39 C38 122.56(14) . . ?
N7 C39 H39 118.7 . . ?
C38 C39 H39 118.7 . . ?
C41 C40 N6 121.93(12) . . ?
C41 C40 C45 120.17(13) . . ?
C45 C40 N6 117.83(12) . . ?
C40 C41 H41 120.0 . . ?
C40 C41 C42 120.09(13) . . ?
C42 C41 H41 120.0 . . ?
C41 C42 H42 119.6 . . ?
C43 C42 C41 120.75(14) . . ?
C43 C42 H42 119.6 . . ?
C42 C43 H43 119.8 . . ?
C42 C43 C44 120.39(13) . . ?
C44 C43 H43 119.8 . . ?
C43 C44 C45 119.23(13) . . ?
C43 C44 C46 123.49(14) . . ?
C45 C44 C46 117.27(14) . . ?
N8 C45 C40 118.87(12) . . ?
N8 C45 C44 121.87(13) . . ?
C44 C45 C40 119.26(13) . . ?
C44 C46 H46 120.1 . . ?
C47 C46 C44 119.86(14) . . ?
C47 C46 H46 120.1 . . ?
C46 C47 H47 120.5 . . ?
C46 C47 C48 119.05(14) . . ?
C48 C47 H47 120.5 . . ?
N8 C48 C47 122.88(14) . . ?
N8 C48 H48 118.6 . . ?
C47 C48 H48 118.6 . . ?

loop_
_geom_bond_atom_site_label_1
_geom_bond_atom_site_label_2
_geom_bond_distance
_geom_bond_site_symmetry_2
_geom_bond_publ_flag
Cu1 Cl1 2.2573(4) . ?
Cu1 N1 2.0016(12) . ?
Cu1 N2 2.1034(12) . ?
Cu1 N3 1.9981(13) . ?
Cu1 N4 2.1361(13) . ?
Cu2 Cl2 2.2385(4) . ?
Cu2 N5 1.9947(13) . ?
Cu2 N6 2.1222(12) . ?
Cu2 N7 1.9944(12) . ?
Cu2 N8 2.1445(12) . ?
O1 H1A 0.8498 . ?
O1 H1B 0.8512 . ?
O2 H2A 0.8500 . ?
O2 H2B 0.8504 . ?
N1 C1 1.3472(19) . ?
N1 C5 1.3469(18) . ?
N2 C6 1.4982(17) . ?
N2 C7 1.4670(17) . ?
N2 C16 1.4773(18) . ?
N3 C12 1.3714(19) . ?
N3 C15 1.3269(19) . ?
N4 C21 1.3680(19) . ?
N4 C24 1.3236(19) . ?
N5 C25 1.346(2) . ?
N5 C29 1.3477(19) . ?
N6 C30 1.4985(17) . ?
N6 C31 1.4699(18) . ?
N6 C40 1.4745(17) . ?
N7 C36 1.3700(19) . ?
N7 C39 1.3237(19) . ?
N8 C45 1.3661(19) . ?
N8 C48 1.3226(19) . ?
C1 H1 0.9500 . ?
C1 C2 1.382(2) . ?
C2 H2 0.9500 . ?
C2 C3 1.391(2) . ?
C3 H3 0.9500 . ?
C3 C4 1.389(2) . ?
C4 H4 0.9500 . ?
C4 C5 1.390(2) . ?
C5 C6 1.5054(19) . ?
C6 H6A 0.9900 . ?
C6 H6B 0.9900 . ?
C7 C8 1.370(2) . ?
C7 C12 1.4198(19) . ?
C8 H8 0.9500 . ?
C8 C9 1.416(2) . ?
C9 H9 0.9500 . ?
C9 C10 1.370(2) . ?
C10 H10 0.9500 . ?
C10 C11 1.415(2) . ?
C11 C12 1.419(2) . ?
C11 C13 1.419(2) . ?
C13 H13 0.9500 . ?
C13 C14 1.366(2) . ?
C14 H14 0.9500 . ?
C14 C15 1.409(2) . ?
C15 H15 0.9500 . ?
C16 C17 1.372(2) . ?
C16 C21 1.424(2) . ?
C17 H17 0.9500 . ?
C17 C18 1.415(2) . ?
C18 H18 0.9500 . ?
C18 C19 1.368(2) . ?
C19 H19 0.9500 . ?
C19 C20 1.416(2) . ?
C20 C21 1.417(2) . ?
C20 C22 1.421(2) . ?
C22 H22 0.9500 . ?
C22 C23 1.365(2) . ?
C23 H23 0.9500 . ?
C23 C24 1.408(2) . ?
C24 H24 0.9500 . ?
C25 H25 0.9500 . ?
C25 C26 1.384(2) . ?
C26 H26 0.9500 . ?
C26 C27 1.385(3) . ?
C27 H27 0.9500 . ?
C27 C28 1.390(2) . ?
C28 H28 0.9500 . ?
C28 C29 1.386(2) . ?
C29 C30 1.506(2) . ?
C30 H30A 0.9900 . ?
C30 H30B 0.9900 . ?
C31 C32 1.370(2) . ?
C31 C36 1.418(2) . ?
C32 H32 0.9500 . ?
C32 C33 1.415(2) . ?
C33 H33 0.9500 . ?
C33 C34 1.367(2) . ?
C34 H34 0.9500 . ?
C34 C35 1.414(2) . ?
C35 C36 1.418(2) . ?
C35 C37 1.417(2) . ?
C37 H37 0.9500 . ?
C37 C38 1.367(2) . ?
C38 H38 0.9500 . ?
C38 C39 1.409(2) . ?
C39 H39 0.9500 . ?
C40 C41 1.369(2) . ?
C40 C45 1.4258(19) . ?
C41 H41 0.9500 . ?
C41 C42 1.419(2) . ?
C42 H42 0.9500 . ?
C42 C43 1.368(2) . ?
C43 H43 0.9500 . ?
C43 C44 1.413(2) . ?
C44 C45 1.418(2) . ?
C44 C46 1.422(2) . ?
C46 H46 0.9500 . ?
C46 C47 1.363(2) . ?
C47 H47 0.9500 . ?
C47 C48 1.411(2) . ?
C48 H48 0.9500 . ?

loop_
_geom_torsion_atom_site_label_1
_geom_torsion_atom_site_label_2
_geom_torsion_atom_site_label_3
_geom_torsion_atom_site_label_4
_geom_torsion
_geom_torsion_site_symmetry_1
_geom_torsion_site_symmetry_2
_geom_torsion_site_symmetry_3
_geom_torsion_site_symmetry_4
_geom_torsion_publ_flag
Cu1 N1 C1 C2 175.27(12) . . . . ?
Cu1 N1 C5 C4 -176.21(11) . . . . ?
Cu1 N1 C5 C6 6.41(15) . . . . ?
Cu1 N2 C6 C5 41.25(12) . . . . ?
Cu1 N2 C7 C8 171.57(11) . . . . ?
Cu1 N2 C7 C12 -8.27(14) . . . . ?
Cu1 N2 C16 C17 -167.28(11) . . . . ?
Cu1 N2 C16 C21 14.03(14) . . . . ?
Cu1 N3 C12 C7 2.44(16) . . . . ?
Cu1 N3 C12 C11 -176.71(10) . . . . ?
Cu1 N3 C15 C14 179.55(11) . . . . ?
Cu1 N4 C21 C16 -6.19(15) . . . . ?
Cu1 N4 C21 C20 172.43(10) . . . . ?
Cu1 N4 C24 C23 -172.65(11) . . . . ?
Cu2 N5 C25 C26 174.65(13) . . . . ?
Cu2 N5 C29 C28 -174.32(11) . . . . ?
Cu2 N5 C29 C30 8.29(16) . . . . ?
Cu2 N6 C30 C29 39.48(12) . . . . ?
Cu2 N6 C31 C32 167.46(11) . . . . ?
Cu2 N6 C31 C36 -14.58(14) . . . . ?
Cu2 N6 C40 C41 -170.69(11) . . . . ?
Cu2 N6 C40 C45 12.35(14) . . . . ?
Cu2 N7 C36 C31 3.33(16) . . . . ?
Cu2 N7 C36 C35 -174.45(10) . . . . ?
Cu2 N7 C39 C38 177.54(11) . . . . ?
Cu2 N8 C45 C40 -2.15(15) . . . . ?
Cu2 N8 C45 C44 177.53(10) . . . . ?
Cu2 N8 C48 C47 -179.39(11) . . . . ?
N1 C1 C2 C3 0.3(2) . . . . ?
N1 C5 C6 N2 -33.27(16) . . . . ?
N2 C7 C8 C9 177.89(12) . . . . ?
N2 C7 C12 N3 4.36(18) . . . . ?
N2 C7 C12 C11 -176.47(12) . . . . ?
N2 C16 C17 C18 -176.36(13) . . . . ?
N2 C16 C21 N4 -5.48(19) . . . . ?
N2 C16 C21 C20 175.87(12) . . . . ?
N5 C25 C26 C27 -0.5(3) . . . . ?
N5 C29 C30 N6 -33.44(17) . . . . ?
N6 C31 C32 C33 175.47(13) . . . . ?
N6 C31 C36 N7 8.43(18) . . . . ?
N6 C31 C36 C35 -173.74(12) . . . . ?
N6 C40 C41 C42 -174.29(12) . . . . ?
N6 C40 C45 N8 -7.15(18) . . . . ?
N6 C40 C45 C44 173.16(12) . . . . ?
C1 N1 C5 C4 -0.8(2) . . . . ?
C1 N1 C5 C6 -178.17(13) . . . . ?
C1 C2 C3 C4 -0.6(2) . . . . ?
C2 C3 C4 C5 0.2(2) . . . . ?
C3 C4 C5 N1 0.5(2) . . . . ?
C3 C4 C5 C6 177.66(13) . . . . ?
C4 C5 C6 N2 149.38(13) . . . . ?
C5 N1 C1 C2 0.4(2) . . . . ?
C6 N2 C7 C8 57.03(17) . . . . ?
C6 N2 C7 C12 -122.82(13) . . . . ?
C6 N2 C16 C17 -51.81(17) . . . . ?
C6 N2 C16 C21 129.50(13) . . . . ?
C7 N2 C6 C5 157.42(11) . . . . ?
C7 N2 C16 C17 75.00(16) . . . . ?
C7 N2 C16 C21 -103.69(14) . . . . ?
C7 C8 C9 C10 -0.2(2) . . . . ?
C8 C7 C12 N3 -175.49(13) . . . . ?
C8 C7 C12 C11 3.7(2) . . . . ?
C8 C9 C10 C11 1.3(2) . . . . ?
C9 C10 C11 C12 0.2(2) . . . . ?
C9 C10 C11 C13 -179.73(14) . . . . ?
C10 C11 C12 N3 176.52(13) . . . . ?
C10 C11 C12 C7 -2.6(2) . . . . ?
C10 C11 C13 C14 -178.62(14) . . . . ?
C11 C13 C14 C15 1.3(2) . . . . ?
C12 N3 C15 C14 0.2(2) . . . . ?
C12 C7 C8 C9 -2.3(2) . . . . ?
C12 C11 C13 C14 1.4(2) . . . . ?
C13 C11 C12 N3 -3.5(2) . . . . ?
C13 C11 C12 C7 177.31(13) . . . . ?
C13 C14 C15 N3 -2.2(2) . . . . ?
C15 N3 C12 C7 -178.11(13) . . . . ?
C15 N3 C12 C11 2.7(2) . . . . ?
C16 N2 C6 C5 -76.39(14) . . . . ?
C16 N2 C7 C8 -70.09(16) . . . . ?
C16 N2 C7 C12 110.06(13) . . . . ?
C16 C17 C18 C19 -0.1(2) . . . . ?
C17 C16 C21 N4 175.80(13) . . . . ?
C17 C16 C21 C20 -2.8(2) . . . . ?
C17 C18 C19 C20 -1.6(2) . . . . ?
C18 C19 C20 C21 1.0(2) . . . . ?
C18 C19 C20 C22 -178.25(15) . . . . ?
C19 C20 C21 N4 -177.43(13) . . . . ?
C19 C20 C21 C16 1.2(2) . . . . ?
C19 C20 C22 C23 178.33(15) . . . . ?
C20 C22 C23 C24 -0.4(2) . . . . ?
C21 N4 C24 C23 -0.2(2) . . . . ?
C21 C16 C17 C18 2.3(2) . . . . ?
C21 C20 C22 C23 -1.0(2) . . . . ?
C22 C20 C21 N4 1.9(2) . . . . ?
C22 C20 C21 C16 -179.49(13) . . . . ?
C22 C23 C24 N4 1.1(2) . . . . ?
C24 N4 C21 C16 -179.95(13) . . . . ?
C24 N4 C21 C20 -1.3(2) . . . . ?
C25 N5 C29 C28 0.9(2) . . . . ?
C25 N5 C29 C30 -176.44(13) . . . . ?
C25 C26 C27 C28 0.3(3) . . . . ?
C26 C27 C28 C29 0.5(2) . . . . ?
C27 C28 C29 N5 -1.1(2) . . . . ?
C27 C28 C29 C30 176.08(14) . . . . ?
C28 C29 C30 N6 149.21(13) . . . . ?
C29 N5 C25 C26 -0.2(2) . . . . ?
C30 N6 C31 C32 52.22(18) . . . . ?
C30 N6 C31 C36 -129.83(13) . . . . ?
C30 N6 C40 C41 -55.09(17) . . . . ?
C30 N6 C40 C45 127.95(13) . . . . ?
C31 N6 C30 C29 155.76(11) . . . . ?
C31 N6 C40 C41 73.00(16) . . . . ?
C31 N6 C40 C45 -103.97(14) . . . . ?
C31 C32 C33 C34 -0.6(2) . . . . ?
C32 C31 C36 N7 -173.54(13) . . . . ?
C32 C31 C36 C35 4.3(2) . . . . ?
C32 C33 C34 C35 1.8(2) . . . . ?
C33 C34 C35 C36 0.2(2) . . . . ?
C33 C34 C35 C37 178.95(14) . . . . ?
C34 C35 C36 N7 174.61(13) . . . . ?
C34 C35 C36 C31 -3.1(2) . . . . ?
C34 C35 C37 C38 -176.60(14) . . . . ?
C35 C37 C38 C39 1.1(2) . . . . ?
C36 N7 C39 C38 0.7(2) . . . . ?
C36 C31 C32 C33 -2.4(2) . . . . ?
C36 C35 C37 C38 2.2(2) . . . . ?
C37 C35 C36 N7 -4.2(2) . . . . ?
C37 C35 C36 C31 178.00(13) . . . . ?
C37 C38 C39 N7 -2.7(2) . . . . ?
C39 N7 C36 C31 -179.40(13) . . . . ?
C39 N7 C36 C35 2.8(2) . . . . ?
C40 N6 C30 C29 -78.46(14) . . . . ?
C40 N6 C31 C32 -74.88(16) . . . . ?
C40 N6 C31 C36 103.08(14) . . . . ?
C40 C41 C42 C43 0.2(2) . . . . ?
C41 C40 C45 N8 175.83(13) . . . . ?
C41 C40 C45 C44 -3.9(2) . . . . ?
C41 C42 C43 C44 -1.8(2) . . . . ?
C42 C43 C44 C45 0.5(2) . . . . ?
C42 C43 C44 C46 -179.26(14) . . . . ?
C43 C44 C45 N8 -177.37(12) . . . . ?
C43 C44 C45 C40 2.3(2) . . . . ?
C43 C44 C46 C47 178.91(14) . . . . ?
C44 C46 C47 C48 -1.0(2) . . . . ?
C45 N8 C48 C47 0.1(2) . . . . ?
C45 C40 C41 C42 2.6(2) . . . . ?
C45 C44 C46 C47 -0.8(2) . . . . ?
C46 C44 C45 N8 2.4(2) . . . . ?
C46 C44 C45 C40 -177.95(12) . . . . ?
C46 C47 C48 N8 1.5(2) . . . . ?
C48 N8 C45 C40 178.31(13) . . . . ?
C48 N8 C45 C44 -2.0(2) . . . . ?
